data_7207953
loop_
_publ_author_name
'Li, Lian-Jie'
'Qin, Chao'
'Wang, Xin-Long'
'Shao, Kui-Zhan'
'Su, Zhong-Min'
'Liu, Peng-Jun'

_publ_section_title
;
 Synthesis and characterization of two self-catenated networks and one
 case of pcu topology based on the mixed ligands
;
_journal_issue 12
_journal_name_full CrystEngComm
_journal_page_first 4205
_journal_paper_doi 10.1039/c2ce06451k
_journal_volume 14
_journal_year 2012
_chemical_formula_moiety 'C28 H24 Cd N4 O6'
_chemical_formula_sum 'C28 H24 Cd N4 O6'
_chemical_formula_weight 624.91
_chemical_name_systematic
;
?
;
_space_group_IT_number 2
_symmetry_cell_setting triclinic
_symmetry_space_group_name_Hall '-P 1'
_symmetry_space_group_name_H-M 'P -1'
_atom_sites_solution_hydrogens geom
_atom_sites_solution_primary direct
_atom_sites_solution_secondary difmap
_audit_creation_method SHELXL-97
_cell_angle_alpha 100.797(3)
_cell_angle_beta 107.308(4)
_cell_angle_gamma 98.944(4)
_cell_formula_units_Z 2
_cell_length_a 10.005(2)
_cell_length_b 11.303(3)
_cell_length_c 12.206(3)
_cell_measurement_temperature 293(2)
_cell_volume 1261.2(5)
_computing_structure_refinement 'SHELXL-97 (Sheldrick, 1997)'
_diffrn_ambient_temperature 293(2)
_diffrn_measured_fraction_theta_full 0.983
_diffrn_measured_fraction_theta_max 0.877
_diffrn_radiation_monochromator graphite
_diffrn_radiation_source 'fine-focus sealed tube'
_diffrn_radiation_type MoK\a
_diffrn_radiation_wavelength 0.71069
_diffrn_reflns_av_R_equivalents 0.0245
_diffrn_reflns_av_sigmaI/netI 0.0747
_diffrn_reflns_limit_h_max 10
_diffrn_reflns_limit_h_min -13
_diffrn_reflns_limit_k_max 15
_diffrn_reflns_limit_k_min -14
_diffrn_reflns_limit_l_max 15
_diffrn_reflns_limit_l_min -14
_diffrn_reflns_number 7467
_diffrn_reflns_theta_full 25.00
_diffrn_reflns_theta_max 28.30
_diffrn_reflns_theta_min 1.80
_exptl_absorpt_coefficient_mu 0.918
_exptl_absorpt_correction_T_max 0.794
_exptl_absorpt_correction_T_min 0.685
_exptl_absorpt_correction_type multi-scan
_exptl_crystal_colour yellow
_exptl_crystal_density_diffrn 1.646
_exptl_crystal_density_method 'not measured'
_exptl_crystal_description block
_exptl_crystal_F_000 632
_exptl_crystal_size_max 0.48
_exptl_crystal_size_mid 0.35
_exptl_crystal_size_min 0.25
_refine_diff_density_max 3.056
_refine_diff_density_min -0.724
_refine_diff_density_rms 0.116
_refine_ls_extinction_method none
_refine_ls_goodness_of_fit_ref 1.002
_refine_ls_hydrogen_treatment constr
_refine_ls_matrix_type full
_refine_ls_number_parameters 352
_refine_ls_number_reflns 5506
_refine_ls_number_restraints 6
_refine_ls_restrained_S_all 1.001
_refine_ls_R_factor_all 0.0864
_refine_ls_R_factor_gt 0.0558
_refine_ls_shift/su_max 0.000
_refine_ls_shift/su_mean 0.000
_refine_ls_structure_factor_coef Fsqd
_refine_ls_weighting_details 'calc w=1/[\s^2^(Fo^2^)+(0.0783P)^2^+0.0000P] where P=(Fo^2^+2Fc^2^)/3'
_refine_ls_weighting_scheme calc
_refine_ls_wR_factor_gt 0.1265
_refine_ls_wR_factor_ref 0.1411
_reflns_number_gt 4025
_reflns_number_total 5506
_reflns_threshold_expression >2sigma(I)
_cod_data_source_file c2ce06451k.txt
_cod_data_source_block 2
_cod_depositor_comments
;
The following automatic conversions were performed:

'_exptl_absorpt_correction_type' value 'Multi-scan' changed to
'multi-scan' according to
/home/saulius/struct/CIF-dictionaries/cif_core.dic dictionary named
'cif_core.dic' version 2.4.1 from 2010-06-29.

Automatic conversion script
Id: cif_fix_values 1715 2011-07-08 13:25:40Z adriana 
;
_cod_original_sg_symbol_H-M P-1
_cod_database_code 7207953

loop_
_symmetry_equiv_pos_as_xyz
'x, y, z'
'-x, -y, -z'

loop_
_atom_site_label
_atom_site_type_symbol
_atom_site_fract_x
_atom_site_fract_y
_atom_site_fract_z
_atom_site_U_iso_or_equiv
_atom_site_adp_type
_atom_site_occupancy
_atom_site_symmetry_multiplicity
_atom_site_calc_flag
_atom_site_refinement_flags
C1 C 0.0086(6) 0.3396(5) 0.5142(4) 0.0386(12) Uani 1 1 d .
C2 C -0.0662(7) 0.2716(5) 0.4019(5) 0.0482(15) Uani 1 1 d .
H2 H -0.0773 0.1863 0.3828 0.058 Uiso 1 1 calc R
C3 C -0.1273(8) 0.3323(5) 0.3142(5) 0.0597(18) Uani 1 1 d .
H3 H -0.1811 0.2860 0.2377 0.072 Uiso 1 1 calc R
C4 C -0.1082(7) 0.4588(5) 0.3404(5) 0.0473(14) Uani 1 1 d .
H4 H -0.1470 0.4977 0.2815 0.057 Uiso 1 1 calc R
C5 C -0.0306(5) 0.5287(4) 0.4552(4) 0.0321(11) Uani 1 1 d .
C6 C 0.0889(6) 0.1696(5) 0.5783(4) 0.0397(12) Uani 1 1 d .
H6A H 0.1437 0.1635 0.5248 0.048 Uiso 1 1 calc R
H6B H -0.0039 0.1125 0.5391 0.048 Uiso 1 1 calc R
C7 C 0.1686(6) 0.1361(5) 0.6921(5) 0.0360(11) Uani 1 1 d .
C8 C 0.3527(7) 0.4661(6) 0.4599(6) 0.0557(16) Uani 1 1 d .
H8 H 0.2529 0.4421 0.4327 0.067 Uiso 1 1 calc R
C9 C 0.4321(7) 0.4174(6) 0.5461(6) 0.0565(17) Uani 1 1 d .
H9 H 0.3852 0.3620 0.5775 0.068 Uiso 1 1 calc R
C10 C 0.5803(6) 0.4497(5) 0.5866(5) 0.0446(13) Uani 1 1 d .
C11 C 0.6700(7) 0.3933(7) 0.6759(6) 0.0623(18) Uani 1 1 d .
H11A H 0.6913 0.3209 0.6338 0.075 Uiso 1 1 calc R
H11B H 0.7606 0.4522 0.7198 0.075 Uiso 1 1 calc R
C12 C 0.5577(6) 0.2423(5) 0.7654(5) 0.0448(13) Uani 1 1 d .
H12 H 0.5597 0.1723 0.7124 0.054 Uiso 1 1 calc R
C13 C 0.5267(9) 0.3596(6) 0.9067(6) 0.071(2) Uani 1 1 d .
H13 H 0.5029 0.3876 0.9736 0.085 Uiso 1 1 calc R
C14 C 0.5837(10) 0.4324(6) 0.8503(6) 0.078(2) Uani 1 1 d .
H14 H 0.6046 0.5184 0.8691 0.093 Uiso 1 1 calc R
C15 C 0.5424(6) 0.0428(5) 0.4820(4) 0.0426(13) Uani 1 1 d .
C16 C 0.6931(6) 0.0763(6) 0.5396(5) 0.0466(14) Uani 1 1 d .
H16 H 0.7505 0.1325 0.5163 0.056 Uiso 1 1 calc R
C17 C 0.7532(7) 0.0250(6) 0.6300(5) 0.0516(15) Uani 1 1 d .
H17 H 0.8522 0.0475 0.6681 0.062 Uiso 1 1 calc R
C18 C 0.6711(6) -0.0598(6) 0.6667(5) 0.0529(15) Uani 1 1 d .
H18 H 0.7150 -0.0922 0.7292 0.064 Uiso 1 1 calc R
C19 C 0.5260(6) -0.0954(5) 0.6110(5) 0.0454(14) Uani 1 1 d .
C20 C 0.4938(7) -0.2370(5) 0.7276(4) 0.0499(15) Uani 1 1 d .
H20A H 0.5810 -0.2589 0.7196 0.060 Uiso 1 1 calc R
H20B H 0.4261 -0.3131 0.7172 0.060 Uiso 1 1 calc R
C21 C 0.5291(6) -0.1582(5) 0.8530(5) 0.0387(12) Uani 1 1 d .
C22 C 0.1966(6) -0.1033(5) 0.9991(5) 0.0403(12) Uani 1 1 d .
H22 H 0.2850 -0.0980 1.0555 0.048 Uiso 1 1 calc R
C23 C -0.0322(6) -0.1510(5) 0.9040(6) 0.0534(16) Uani 1 1 d .
H23 H -0.1305 -0.1838 0.8799 0.064 Uiso 1 1 calc R
C24 C 0.0359(6) -0.0805(5) 0.8512(5) 0.0460(14) Uani 1 1 d .
H24 H -0.0087 -0.0549 0.7842 0.055 Uiso 1 1 calc R
C25 C 0.0513(8) -0.2341(5) 1.0856(5) 0.0520(15) Uani 1 1 d .
H25A H -0.0278 -0.2141 1.1103 0.062 Uiso 1 1 calc R
H25B H 0.1376 -0.2084 1.1549 0.062 Uiso 1 1 calc R
C26 C 0.0217(6) -0.3728(5) 1.0372(5) 0.0388(12) Uani 1 1 d .
C27 C 0.0803(9) -0.4252(6) 0.9579(7) 0.085(3) Uani 1 1 d .
H27 H 0.1356 -0.3750 0.9277 0.102 Uiso 1 1 calc R
C28 C 0.0582(9) -0.5533(5) 0.9218(7) 0.074(2) Uani 1 1 d .
H28 H 0.0997 -0.5877 0.8683 0.089 Uiso 1 1 calc R
N1 N 0.5080(5) 0.2380(4) 0.8522(4) 0.0462(11) Uani 1 1 d .
N2 N 0.6051(6) 0.3568(5) 0.7606(4) 0.0503(12) Uani 1 1 d .
N3 N 0.1792(5) -0.0521(4) 0.9099(4) 0.0384(10) Uani 1 1 d .
N4 N 0.0698(5) -0.1648(4) 0.9988(4) 0.0385(10) Uani 1 1 d .
O1 O 0.4948(5) -0.0584(4) 0.8672(5) 0.0701(14) Uani 1 1 d .
O2 O 0.5947(5) -0.2043(4) 0.9302(3) 0.0624(12) Uani 1 1 d .
O3 O 0.1829(4) 0.2009(4) 0.7898(3) 0.0460(9) Uani 1 1 d .
O4 O 0.2143(5) 0.0397(3) 0.6772(3) 0.0514(10) Uani 1 1 d .
O5 O 0.4353(5) -0.1806(4) 0.6359(3) 0.0585(11) Uani 1 1 d .
O6 O 0.0697(5) 0.2912(3) 0.6062(3) 0.0532(11) Uani 1 1 d .
Cd1 Cd 0.35252(4) 0.08194(3) 0.88074(3) 0.03501(14) Uani 1 1 d U

loop_
_atom_site_aniso_label
_atom_site_aniso_U_11
_atom_site_aniso_U_22
_atom_site_aniso_U_33
_atom_site_aniso_U_23
_atom_site_aniso_U_13
_atom_site_aniso_U_12
C1 0.055(3) 0.030(3) 0.035(3) 0.013(2) 0.014(2) 0.016(2)
C2 0.077(4) 0.024(3) 0.035(3) 0.004(2) 0.011(3) 0.006(3)
C3 0.094(5) 0.037(3) 0.032(3) 0.003(2) 0.002(3) 0.012(3)
C4 0.071(4) 0.038(3) 0.029(3) 0.012(2) 0.006(3) 0.016(3)
C5 0.041(3) 0.028(2) 0.029(2) 0.011(2) 0.012(2) 0.006(2)
C6 0.052(3) 0.032(3) 0.034(3) 0.008(2) 0.012(2) 0.011(2)
C7 0.045(3) 0.030(3) 0.038(3) 0.014(2) 0.017(2) 0.010(2)
C8 0.048(3) 0.064(4) 0.068(4) 0.033(3) 0.031(3) 0.008(3)
C9 0.063(4) 0.059(4) 0.061(4) 0.033(3) 0.034(3) 0.005(3)
C10 0.053(3) 0.045(3) 0.053(3) 0.024(3) 0.033(3) 0.015(3)
C11 0.062(4) 0.073(5) 0.076(5) 0.040(4) 0.045(4) 0.016(4)
C12 0.054(3) 0.042(3) 0.047(3) 0.015(3) 0.025(3) 0.013(3)
C13 0.114(6) 0.047(4) 0.059(4) 0.007(3) 0.053(4) -0.004(4)
C14 0.130(7) 0.042(4) 0.070(5) 0.013(3) 0.058(5) 0.001(4)
C15 0.046(3) 0.050(3) 0.027(3) 0.005(2) 0.006(2) 0.018(3)
C16 0.050(3) 0.057(4) 0.034(3) 0.008(3) 0.014(3) 0.015(3)
C17 0.049(3) 0.071(4) 0.038(3) 0.017(3) 0.013(3) 0.020(3)
C18 0.047(3) 0.075(4) 0.037(3) 0.024(3) 0.007(3) 0.017(3)
C19 0.051(3) 0.055(4) 0.028(3) 0.011(3) 0.011(2) 0.012(3)
C20 0.070(4) 0.047(3) 0.032(3) 0.012(3) 0.012(3) 0.017(3)
C21 0.039(3) 0.033(3) 0.043(3) 0.005(2) 0.018(2) 0.002(2)
C22 0.040(3) 0.034(3) 0.045(3) 0.011(2) 0.012(2) 0.004(2)
C23 0.034(3) 0.045(3) 0.078(4) 0.014(3) 0.017(3) 0.004(3)
C24 0.043(3) 0.039(3) 0.052(3) 0.019(3) 0.008(3) 0.006(2)
C25 0.078(4) 0.032(3) 0.057(4) 0.014(3) 0.039(3) 0.008(3)
C26 0.050(3) 0.031(3) 0.041(3) 0.014(2) 0.023(3) 0.004(2)
C27 0.138(7) 0.033(3) 0.126(7) 0.022(4) 0.109(6) 0.012(4)
C28 0.125(7) 0.036(3) 0.098(6) 0.020(3) 0.091(5) 0.016(4)
N1 0.065(3) 0.036(2) 0.045(3) 0.015(2) 0.026(2) 0.009(2)
N2 0.061(3) 0.051(3) 0.050(3) 0.024(2) 0.027(3) 0.012(2)
N3 0.036(2) 0.037(2) 0.046(3) 0.018(2) 0.016(2) 0.0055(19)
N4 0.044(3) 0.028(2) 0.048(3) 0.0123(19) 0.023(2) 0.0033(19)
O1 0.049(3) 0.058(3) 0.094(4) -0.012(3) 0.027(3) 0.017(2)
O2 0.087(3) 0.058(3) 0.032(2) 0.018(2) 0.009(2) 0.000(2)
O3 0.060(3) 0.051(2) 0.035(2) 0.0160(18) 0.0180(18) 0.0251(19)
O4 0.075(3) 0.037(2) 0.046(2) 0.0139(18) 0.016(2) 0.024(2)
O5 0.054(3) 0.068(3) 0.042(2) 0.023(2) -0.0003(19) 0.004(2)
O6 0.098(3) 0.0306(19) 0.0325(19) 0.0130(16) 0.017(2) 0.024(2)
Cd1 0.0382(2) 0.0349(2) 0.0341(2) 0.01493(15) 0.01265(15) 0.00597(15)

loop_
_atom_type_symbol
_atom_type_description
_atom_type_scat_dispersion_real
_atom_type_scat_dispersion_imag
_atom_type_scat_source
C C 0.0033 0.0016 'International Tables Vol C Tables 4.2.6.8 and 6.1.1.4'
H H 0.0000 0.0000 'International Tables Vol C Tables 4.2.6.8 and 6.1.1.4'
N N 0.0061 0.0033 'International Tables Vol C Tables 4.2.6.8 and 6.1.1.4'
O O 0.0106 0.0060 'International Tables Vol C Tables 4.2.6.8 and 6.1.1.4'
Cd Cd -0.8075 1.2024 'International Tables Vol C Tables 4.2.6.8 and 6.1.1.4'

loop_
_geom_angle_atom_site_label_1
_geom_angle_atom_site_label_2
_geom_angle_atom_site_label_3
_geom_angle
_geom_angle_site_symmetry_1
_geom_angle_site_symmetry_3
C2 C1 O6 124.4(5) . .
C2 C1 C5 121.3(5) . 2_566
O6 C1 C5 114.2(4) . 2_566
C1 C2 C3 119.2(5) . .
C4 C3 C2 121.0(5) . .
C3 C4 C5 119.9(5) . .
C4 C5 C5 120.6(6) . 2_566
C4 C5 C1 121.5(4) . 2_566
C5 C5 C1 117.9(5) 2_566 2_566
O6 C6 C7 109.4(4) . .
O3 C7 O4 124.1(5) . .
O3 C7 C6 120.7(5) . .
O4 C7 C6 115.2(5) . .
O3 C7 Cd1 64.7(3) . .
O4 C7 Cd1 60.4(3) . .
C6 C7 Cd1 169.5(4) . .
C9 C8 C10 120.7(6) . 2_666
C8 C9 C10 120.9(5) . .
C9 C10 C8 118.4(5) . 2_666
C9 C10 C11 122.2(5) . .
C8 C10 C11 119.4(5) 2_666 .
N2 C11 C10 115.4(5) . .
N1 C12 N2 112.9(5) . .
C14 C13 N1 110.3(6) . .
C13 C14 N2 106.5(6) . .
C15 C15 C16 119.6(6) 2_656 .
C15 C15 C19 119.0(6) 2_656 2_656
C16 C15 C19 121.4(5) . 2_656
C17 C16 C15 119.1(6) . .
C16 C17 C18 122.1(6) . .
C19 C18 C17 119.9(5) . .
O5 C19 C18 125.3(5) . .
O5 C19 C15 114.4(5) . 2_656
C18 C19 C15 120.3(5) . 2_656
O5 C20 C21 115.2(5) . .
O1 C21 O2 127.2(6) . .
O1 C21 C20 119.5(5) . .
O2 C21 C20 113.3(5) . .
N3 C22 N4 111.1(5) . .
C24 C23 N4 106.5(5) . .
C23 C24 N3 110.0(5) . .
N4 C25 C26 112.8(4) . .
C28 C26 C27 118.6(5) 2_547 .
C28 C26 C25 118.9(5) 2_547 .
C27 C26 C25 122.4(5) . .
C26 C27 C28 120.6(5) . .
C26 C28 C27 120.8(6) 2_547 .
C12 N1 C13 103.8(5) . .
C12 N1 Cd1 130.9(4) . .
C13 N1 Cd1 122.1(4) . .
C12 N2 C14 106.4(5) . .
C12 N2 C11 126.5(5) . .
C14 N2 C11 127.0(5) . .
C22 N3 C24 105.6(4) . .
C22 N3 Cd1 125.8(4) . .
C24 N3 Cd1 127.9(4) . .
C22 N4 C23 106.7(4) . .
C22 N4 C25 125.1(5) . .
C23 N4 C25 128.1(5) . .
C21 O1 Cd1 159.3(4) . .
C21 O2 Cd1 112.4(4) . 2_657
C7 O3 Cd1 88.4(3) . .
C7 O4 Cd1 92.4(3) . .
C19 O5 C20 118.3(5) . .
C1 O6 C6 117.4(4) . .
N3 Cd1 O1 94.29(17) . .
N3 Cd1 N1 171.87(16) . .
O1 Cd1 N1 93.83(18) . .
N3 Cd1 O2 89.96(15) . 2_657
O1 Cd1 O2 114.58(18) . 2_657
N1 Cd1 O2 86.87(16) . 2_657
N3 Cd1 O4 90.28(15) . .
O1 Cd1 O4 98.48(16) . .
N1 Cd1 O4 88.30(16) . .
O2 Cd1 O4 146.82(16) 2_657 .
N3 Cd1 O3 93.32(15) . .
O1 Cd1 O3 151.35(17) . .
N1 Cd1 O3 79.39(16) . .
O2 Cd1 O3 93.00(15) 2_657 .
O4 Cd1 O3 53.88(13) . .
N3 Cd1 C7 94.74(15) . .
O1 Cd1 C7 124.76(17) . .
N1 Cd1 C7 80.40(16) . .
O2 Cd1 C7 119.80(16) 2_657 .
O4 Cd1 C7 27.25(14) . .
O3 Cd1 C7 26.87(13) . .

loop_
_geom_bond_atom_site_label_1
_geom_bond_atom_site_label_2
_geom_bond_distance
_geom_bond_site_symmetry_2
C1 C2 1.359(7) .
C1 O6 1.363(6) .
C1 C5 1.430(7) 2_566
C2 C3 1.417(8) .
C3 C4 1.375(8) .
C4 C5 1.392(7) .
C5 C5 1.408(9) 2_566
C5 C1 1.430(7) 2_566
C6 O6 1.409(6) .
C6 C7 1.530(7) .
C7 O3 1.232(6) .
C7 O4 1.249(6) .
C7 Cd1 2.724(5) .
C8 C9 1.377(9) .
C8 C10 1.381(7) 2_666
C9 C10 1.380(8) .
C10 C8 1.381(7) 2_666
C10 C11 1.503(9) .
C11 N2 1.461(7) .
C12 N1 1.303(7) .
C12 N2 1.326(7) .
C13 C14 1.333(9) .
C13 N1 1.368(8) .
C14 N2 1.350(8) .
C15 C15 1.407(11) 2_656
C15 C16 1.415(8) .
C15 C19 1.423(7) 2_656
C16 C17 1.367(8) .
C17 C18 1.389(8) .
C18 C19 1.364(8) .
C19 O5 1.359(7) .
C19 C15 1.423(7) 2_656
C20 O5 1.413(6) .
C20 C21 1.526(7) .
C21 O1 1.227(7) .
C21 O2 1.230(7) .
C22 N3 1.306(7) .
C22 N4 1.347(7) .
C23 C24 1.341(8) .
C23 N4 1.349(7) .
C24 N3 1.353(7) .
C25 N4 1.467(7) .
C25 C26 1.516(7) .
C26 C28 1.332(7) 2_547
C26 C27 1.365(8) .
C27 C28 1.394(8) .
C28 C26 1.332(7) 2_547
N1 Cd1 2.314(4) .
N3 Cd1 2.276(4) .
O1 Cd1 2.305(4) .
O2 Cd1 2.317(4) 2_657
O3 Cd1 2.463(4) .
O4 Cd1 2.370(4) .
Cd1 O2 2.317(4) 2_657
